data_4334976
loop_
_publ_author_name
'Joaqu\'in Al\'os'
'Tamara Bola\~no'
'Miguel A. Esteruelas'
'Montserrat Oliv\'an'
'Enrique O\~nate'
'Marta Valencia'

_publ_contact_author
;
  Dr. Enrique O\~nate 
  Departamento de Qu\'imica Inorg\'anica - ISQCH
  Facultad de Ciencias
  Universidad de Zaragoza - CSIC
  50009 Zaragoza, Spain
;
_publ_contact_author_email enriqueo@unizar.es
_publ_section_title
;
 POP-Pincer Osmium-Polyhydrides: Head-to-Head (Z)-Dimerization of Terminal
 Alkynes
;
_journal_name_full 'Inorganic Chemistry'
_journal_page_first 6199
_journal_page_last 6213
_journal_paper_doi 10.1021/ic400730a
_journal_volume 52
_journal_year 2013
_chemical_formula_sum 'C31 H51 Cl2 O2.5 Os P2 S'
_chemical_formula_weight 818.82
_chemical_name_systematic
; 
 ? 
;
_space_group_IT_number 14
_symmetry_cell_setting monoclinic
_symmetry_space_group_name_Hall '-P 2yn'
_symmetry_space_group_name_H-M 'P 1 21/n 1'
_atom_sites_solution_hydrogens geom
_atom_sites_solution_primary direct
_atom_sites_solution_secondary difmap
_audit_creation_method SHELXL-97
_cell_angle_alpha 90.00
_cell_angle_beta 94.263(5)
_cell_angle_gamma 90.00
_cell_formula_units_Z 8
_cell_length_a 18.775(2)
_cell_length_b 13.0623(18)
_cell_length_c 27.771(4)
_cell_measurement_reflns_used 5442
_cell_measurement_temperature 100(2)
_cell_measurement_theta_max 25
_cell_measurement_theta_min 2
_cell_volume 6791.8(15)
_computing_cell_refinement 'APEX2 v2008.4-0, Bruker AXS'
_computing_data_collection 'APEX2 v2008.4-0, Bruker AXS'
_computing_data_reduction
;
  SAINT-Bruker integration program embedded in APEX2 v2008.4-0, Bruker AXS
;
_computing_molecular_graphics 'XP, SHELXTL v. 6.1 (Bruker, 2000)'
_computing_publication_material 'XCIF, SHELXTL v. 6.1 (Bruker, 2000)'
_computing_structure_refinement 'SHELXL-97 (Sheldrick, 1997)'
_computing_structure_solution 'SHELXS-97 (Sheldrick, 1990)'
_diffrn_ambient_temperature 100(2)
_diffrn_detector_area_resol_mean 8.26
_diffrn_measured_fraction_theta_full 0.964
_diffrn_measured_fraction_theta_max 0.888
_diffrn_measurement_device_type 'Bruker SMART APEX CCD system'
_diffrn_measurement_method '\w rotations with narrow frames'
_diffrn_radiation_monochromator graphite
_diffrn_radiation_source 'fine-focus sealed tube'
_diffrn_radiation_type MoK\a
_diffrn_radiation_wavelength 0.71073
_diffrn_reflns_av_R_equivalents 0.0601
_diffrn_reflns_av_sigmaI/netI 0.0795
_diffrn_reflns_limit_h_max 24
_diffrn_reflns_limit_h_min -21
_diffrn_reflns_limit_k_max 17
_diffrn_reflns_limit_k_min -17
_diffrn_reflns_limit_l_max 26
_diffrn_reflns_limit_l_min -37
_diffrn_reflns_number 42941
_diffrn_reflns_theta_full 27.50
_diffrn_reflns_theta_max 28.72
_diffrn_reflns_theta_min 1.72
_diffrn_standards_decay_% 'no decay'
_exptl_absorpt_coefficient_mu 4.096
_exptl_absorpt_correction_T_max 0.862
_exptl_absorpt_correction_T_min 0.603
_exptl_absorpt_correction_type multi-scan
_exptl_absorpt_process_details
;
Absorption correction performed with SADABS program. This is based on the
method of Blessing: Blessing, R. H., Acta Crystallogr., Sect. A 1995, 51, 33.

SADABS: Area-Detector Absorption Correction. Bruker-AXS 
within SAINT+ package, v. 6.1 (2000).
;
_exptl_crystal_colour yellow
_exptl_crystal_density_diffrn 1.601
_exptl_crystal_description needle
_exptl_crystal_F_000 3304
_exptl_crystal_size_max 0.16
_exptl_crystal_size_mid 0.04
_exptl_crystal_size_min 0.02
_refine_diff_density_max 2.056
_refine_diff_density_min -1.015
_refine_diff_density_rms 0.147
_refine_ls_extinction_method none
_refine_ls_goodness_of_fit_ref 1.025
_refine_ls_hydrogen_treatment mixed
_refine_ls_matrix_type full
_refine_ls_number_parameters 738
_refine_ls_number_reflns 15626
_refine_ls_number_restraints 38
_refine_ls_restrained_S_all 1.057
_refine_ls_R_factor_all 0.0864
_refine_ls_R_factor_gt 0.0443
_refine_ls_shift/su_max 0.002
_refine_ls_shift/su_mean 0.000
_refine_ls_structure_factor_coef Fsqd
_refine_ls_weighting_details 'calc w=1/[\s^2^(Fo^2^)+(0.0358P)^2^+0.0000P] where P=(Fo^2^+2Fc^2^)/3'
_refine_ls_weighting_scheme calc
_refine_ls_wR_factor_gt 0.0833
_refine_ls_wR_factor_ref 0.0987
_reflns_number_gt 10404
_reflns_number_total 15626
_reflns_threshold_expression >2sigma(I)
_cod_data_source_file ic400730a_si_002_2.cif
_cod_data_source_block montse5as
_cod_original_cell_volume 6792.1(15)
_cod_original_formula_sum 'C31 H51 Cl2 O2.50 Os P2 S'
_cod_database_code 4334976

loop_
_symmetry_equiv_pos_as_xyz
'x, y, z'
'-x+1/2, y+1/2, -z+1/2'
'-x, -y, -z'
'x-1/2, -y-1/2, z-1/2'

loop_
_atom_site_label
_atom_site_type_symbol
_atom_site_fract_x
_atom_site_fract_y
_atom_site_fract_z
_atom_site_U_iso_or_equiv
_atom_site_adp_type
_atom_site_occupancy
_atom_site_symmetry_multiplicity
_atom_site_calc_flag
_atom_site_refinement_flags
Os1 Os 0.180562(13) 0.043071(19) 0.130908(9) 0.02773(7) Uani 1 1 d .
Os2 Os 0.804711(13) 0.408952(19) 0.091325(9) 0.02876(7) Uani 1 1 d .
Cl1 Cl 0.17009(12) -0.08292(14) 0.06774(7) 0.0582(6) Uani 1 1 d .
Cl2 Cl 0.20874(11) 0.16980(13) 0.19255(7) 0.0523(5) Uani 1 1 d .
Cl3 Cl 0.77661(10) 0.57354(13) 0.05465(7) 0.0469(5) Uani 1 1 d .
Cl4 Cl 0.82534(11) 0.24689(14) 0.13213(7) 0.0541(5) Uani 1 1 d .
P1 P 0.19986(9) -0.09403(13) 0.18439(6) 0.0299(4) Uani 1 1 d .
P2 P 0.19785(9) 0.16528(13) 0.06957(6) 0.0328(4) Uani 1 1 d .
P3 P 0.87978(9) 0.48878(13) 0.15089(6) 0.0317(4) Uani 1 1 d .
P4 P 0.70211(10) 0.33760(14) 0.04924(7) 0.0379(4) Uani 1 1 d .
S2 S 0.89080(9) 0.37211(14) 0.04613(7) 0.0397(4) Uani 1 1 d .
S1 S 0.06644(9) 0.04787(15) 0.14080(7) 0.0450(5) Uani 1 1 d .
O1 O 0.2986(2) 0.0232(3) 0.12533(15) 0.0308(10) Uani 1 1 d .
O2 O 0.0390(3) -0.0202(4) 0.1772(2) 0.0717(19) Uani 1 1 d .
O3 O 0.7240(2) 0.4399(3) 0.14562(16) 0.0358(11) Uani 1 1 d .
O4 O 0.9642(2) 0.3690(4) 0.06971(18) 0.0506(14) Uani 1 1 d .
C1 C 0.2911(3) -0.1292(5) 0.1723(2) 0.0314(15) Uani 1 1 d .
C2 C 0.3325(3) -0.0654(4) 0.1463(2) 0.0308(15) Uani 1 1 d .
C3 C 0.4046(3) -0.0813(5) 0.1423(2) 0.0370(16) Uani 1 1 d .
C4 C 0.4346(4) -0.1695(6) 0.1632(3) 0.050(2) Uani 1 1 d .
H4 H 0.4836 -0.1841 0.1598 0.061 Uiso 1 1 calc R
C5 C 0.3948(4) -0.2362(6) 0.1888(3) 0.050(2) Uani 1 1 d .
H5 H 0.4163 -0.2961 0.2028 0.060 Uiso 1 1 calc R
C6 C 0.3240(4) -0.2161(5) 0.1941(3) 0.0418(18) Uani 1 1 d .
H6 H 0.2971 -0.2612 0.2125 0.050 Uiso 1 1 calc R
C7 C 0.4508(4) -0.0005(6) 0.1205(3) 0.049(2) Uani 1 1 d .
C8 C 0.4754(6) 0.0761(8) 0.1613(4) 0.110(5) Uani 1 1 d .
H8A H 0.5033 0.1311 0.1478 0.165 Uiso 1 1 calc R
H8B H 0.5050 0.0401 0.1865 0.165 Uiso 1 1 calc R
H8C H 0.4335 0.1052 0.1752 0.165 Uiso 1 1 calc R
C9 C 0.5149(5) -0.0490(8) 0.0982(5) 0.116(5) Uani 1 1 d .
H9A H 0.4991 -0.1088 0.0790 0.174 Uiso 1 1 calc R
H9B H 0.5503 -0.0703 0.1240 0.174 Uiso 1 1 calc R
H9C H 0.5365 0.0011 0.0774 0.174 Uiso 1 1 calc R
C10 C 0.4055(4) 0.0574(5) 0.0829(3) 0.0372(17) Uani 1 1 d .
C11 C 0.3319(3) 0.0714(5) 0.0864(2) 0.0290(15) Uani 1 1 d .
C12 C 0.2900(3) 0.1344(5) 0.0567(2) 0.0355(16) Uani 1 1 d .
C13 C 0.3224(4) 0.1839(6) 0.0195(3) 0.051(2) Uani 1 1 d .
H13 H 0.2953 0.2292 -0.0014 0.061 Uiso 1 1 calc R
C14 C 0.3929(4) 0.1674(7) 0.0130(3) 0.062(2) Uani 1 1 d .
H14 H 0.4134 0.1982 -0.0137 0.074 Uiso 1 1 calc R
C15 C 0.4347(4) 0.1070(6) 0.0444(3) 0.051(2) Uani 1 1 d .
H15 H 0.4840 0.0990 0.0397 0.062 Uiso 1 1 calc R
C16 C 0.1432(4) -0.2116(5) 0.1727(3) 0.051(2) Uani 1 1 d .
H16 H 0.1015 -0.1851 0.1519 0.061 Uiso 1 1 calc R
C17 C 0.1730(5) -0.2921(6) 0.1420(3) 0.070(3) Uani 1 1 d .
H17A H 0.2122 -0.3274 0.1604 0.105 Uiso 1 1 calc R
H17B H 0.1908 -0.2603 0.1133 0.105 Uiso 1 1 calc R
H17C H 0.1354 -0.3415 0.1321 0.105 Uiso 1 1 calc R
C18 C 0.1092(5) -0.2551(7) 0.2152(3) 0.081(3) Uani 1 1 d .
H18A H 0.0764 -0.3103 0.2044 0.122 Uiso 1 1 calc R
H18B H 0.0825 -0.2011 0.2306 0.122 Uiso 1 1 calc R
H18C H 0.1462 -0.2823 0.2385 0.122 Uiso 1 1 calc R
C19 C 0.2109(4) -0.0775(5) 0.2514(2) 0.0364(16) Uani 1 1 d .
H19 H 0.2128 -0.1478 0.2656 0.044 Uiso 1 1 calc R
C20 C 0.2817(4) -0.0249(6) 0.2682(3) 0.055(2) Uani 1 1 d .
H20A H 0.2828 0.0439 0.2541 0.083 Uiso 1 1 calc R
H20B H 0.3217 -0.0652 0.2576 0.083 Uiso 1 1 calc R
H20C H 0.2856 -0.0197 0.3035 0.083 Uiso 1 1 calc R
C21 C 0.1478(4) -0.0233(6) 0.2716(3) 0.058(2) Uani 1 1 d .
H21A H 0.1539 -0.0232 0.3070 0.087 Uiso 1 1 calc R
H21B H 0.1035 -0.0592 0.2611 0.087 Uiso 1 1 calc R
H21C H 0.1453 0.0474 0.2598 0.087 Uiso 1 1 calc R
C22 C 0.2080(4) 0.3067(5) 0.0805(3) 0.0450(19) Uani 1 1 d .
H22 H 0.2096 0.3398 0.0482 0.054 Uiso 1 1 calc R
C23 C 0.2784(4) 0.3345(6) 0.1097(3) 0.061(2) Uani 1 1 d .
H23A H 0.2803 0.4086 0.1151 0.092 Uiso 1 1 calc R
H23B H 0.3189 0.3135 0.0916 0.092 Uiso 1 1 calc R
H23C H 0.2808 0.2990 0.1408 0.092 Uiso 1 1 calc R
C24 C 0.1460(4) 0.3537(6) 0.1040(3) 0.058(2) Uani 1 1 d .
H24A H 0.1465 0.3306 0.1376 0.087 Uiso 1 1 calc R
H24B H 0.1012 0.3326 0.0865 0.087 Uiso 1 1 calc R
H24C H 0.1500 0.4284 0.1032 0.087 Uiso 1 1 calc R
C25 C 0.1489(5) 0.1585(8) 0.0088(3) 0.072(3) Uani 1 1 d .
H25 H 0.1761 0.2161 -0.0048 0.087 Uiso 1 1 calc R
C26 C 0.1698(5) 0.0838(7) -0.0266(3) 0.084(3) Uani 1 1 d .
H26A H 0.1437 0.0197 -0.0226 0.126 Uiso 1 1 calc R
H26B H 0.2212 0.0710 -0.0217 0.126 Uiso 1 1 calc R
H26C H 0.1583 0.1106 -0.0592 0.126 Uiso 1 1 calc R
C27 C 0.0810(5) 0.2097(8) 0.0023(3) 0.094(4) Uani 1 1 d .
H27A H 0.0585 0.1936 -0.0298 0.141 Uiso 1 1 calc R
H27B H 0.0882 0.2838 0.0051 0.141 Uiso 1 1 calc R
H27C H 0.0500 0.1866 0.0270 0.141 Uiso 1 1 calc R
C28 C 0.0312(5) 0.1690(7) 0.1536(5) 0.124(5) Uani 1 1 d .
H28A H -0.0198 0.1624 0.1584 0.186 Uiso 1 1 calc R
H28B H 0.0374 0.2154 0.1265 0.186 Uiso 1 1 calc R
H28C H 0.0564 0.1967 0.1829 0.186 Uiso 1 1 calc R
C29 C 0.0090(5) 0.0133(12) 0.0885(4) 0.152(6) Uani 1 1 d .
H29A H 0.0338 -0.0351 0.0686 0.229 Uiso 1 1 calc R
H29B H -0.0036 0.0749 0.0695 0.229 Uiso 1 1 calc R
H29C H -0.0346 -0.0186 0.0988 0.229 Uiso 1 1 calc R
C30 C 0.8162(4) 0.5241(5) 0.1950(2) 0.0378(17) Uani 1 1 d .
C31 C 0.7449(4) 0.4926(5) 0.1887(2) 0.0360(16) Uani 1 1 d .
C32 C 0.6963(4) 0.5129(5) 0.2232(3) 0.0444(19) Uani 1 1 d .
C33 C 0.7220(5) 0.5691(6) 0.2633(3) 0.061(2) Uani 1 1 d .
H33 H 0.6901 0.5844 0.2873 0.073 Uiso 1 1 calc R
C34 C 0.7914(5) 0.6037(7) 0.2700(3) 0.069(3) Uani 1 1 d .
H34 H 0.8065 0.6430 0.2977 0.082 Uiso 1 1 calc R
C35 C 0.8381(4) 0.5801(6) 0.2359(3) 0.055(2) Uani 1 1 d .
H35 H 0.8862 0.6025 0.2405 0.066 Uiso 1 1 calc R
C36 C 0.6202(4) 0.4732(6) 0.2195(3) 0.049(2) Uani 1 1 d .
C37 C 0.6134(5) 0.3908(7) 0.2587(3) 0.077(3) Uani 1 1 d .
H37A H 0.5641 0.3660 0.2575 0.115 Uiso 1 1 calc R
H37B H 0.6264 0.4205 0.2906 0.115 Uiso 1 1 calc R
H37C H 0.6455 0.3336 0.2530 0.115 Uiso 1 1 calc R
C38 C 0.5679(4) 0.5614(7) 0.2284(3) 0.073(3) Uani 1 1 d .
H38A H 0.5723 0.6147 0.2040 0.110 Uiso 1 1 calc R
H38B H 0.5795 0.5903 0.2606 0.110 Uiso 1 1 calc R
H38C H 0.5189 0.5351 0.2263 0.110 Uiso 1 1 calc R
C39 C 0.6017(4) 0.4256(6) 0.1700(3) 0.049(2) Uani 1 1 d .
C40 C 0.6519(3) 0.4101(5) 0.1363(3) 0.0364(16) Uani 1 1 d .
C41 C 0.6346(4) 0.3626(5) 0.0915(3) 0.0397(17) Uani 1 1 d .
C42 C 0.5629(4) 0.3344(6) 0.0806(3) 0.054(2) Uani 1 1 d .
H42 H 0.5491 0.3035 0.0503 0.065 Uiso 1 1 calc R
C43 C 0.5133(4) 0.3508(7) 0.1127(4) 0.067(3) Uani 1 1 d .
H43 H 0.4651 0.3313 0.1047 0.081 Uiso 1 1 calc R
C44 C 0.5313(4) 0.3947(7) 0.1564(4) 0.064(3) Uani 1 1 d .
H44 H 0.4954 0.4046 0.1783 0.077 Uiso 1 1 calc R
C45 C 0.9290(4) 0.6115(5) 0.1435(3) 0.0401(17) Uani 1 1 d .
H45 H 0.9616 0.6207 0.1733 0.048 Uiso 1 1 calc R
C46 C 0.9760(4) 0.6070(6) 0.1012(3) 0.053(2) Uani 1 1 d .
H46A H 0.9459 0.6096 0.0709 0.079 Uiso 1 1 calc R
H46B H 1.0034 0.5431 0.1028 0.079 Uiso 1 1 calc R
H46C H 1.0088 0.6653 0.1029 0.079 Uiso 1 1 calc R
C47 C 0.8818(4) 0.7078(5) 0.1385(3) 0.055(2) Uani 1 1 d .
H47A H 0.9122 0.7689 0.1394 0.082 Uiso 1 1 calc R
H47B H 0.8505 0.7104 0.1651 0.082 Uiso 1 1 calc R
H47C H 0.8528 0.7055 0.1077 0.082 Uiso 1 1 calc R
C48 C 0.9462(4) 0.4040(5) 0.1853(3) 0.0409(17) Uani 1 1 d .
H48 H 0.9552 0.3466 0.1627 0.049 Uiso 1 1 calc R
C49 C 0.9158(4) 0.3531(6) 0.2292(3) 0.063(2) Uani 1 1 d .
H49A H 0.9466 0.2959 0.2402 0.095 Uiso 1 1 calc R
H49B H 0.8676 0.3275 0.2201 0.095 Uiso 1 1 calc R
H49C H 0.9138 0.4033 0.2553 0.095 Uiso 1 1 calc R
C50 C 1.0196(4) 0.4484(6) 0.2000(3) 0.061(2) Uani 1 1 d .
H50A H 1.0152 0.5009 0.2248 0.091 Uiso 1 1 calc R
H50B H 1.0396 0.4791 0.1718 0.091 Uiso 1 1 calc R
H50C H 1.0513 0.3937 0.2129 0.091 Uiso 1 1 calc R
C51 C 0.6979(4) 0.1937(6) 0.0412(3) 0.054(2) Uani 1 1 d .
H51 H 0.7484 0.1719 0.0381 0.065 Uiso 1 1 calc R
C52 C 0.6751(5) 0.1387(7) 0.0859(4) 0.079(3) Uani 1 1 d .
H52A H 0.6247 0.1537 0.0901 0.119 Uiso 1 1 calc R
H52B H 0.7045 0.1623 0.1144 0.119 Uiso 1 1 calc R
H52C H 0.6813 0.0648 0.0821 0.119 Uiso 1 1 calc R
C53 C 0.6560(5) 0.1513(7) -0.0035(3) 0.087(3) Uani 1 1 d .
H53A H 0.6587 0.0764 -0.0033 0.131 Uiso 1 1 calc R
H53B H 0.6763 0.1777 -0.0326 0.131 Uiso 1 1 calc R
H53C H 0.6059 0.1726 -0.0035 0.131 Uiso 1 1 calc R
C54 C 0.6572(4) 0.3874(7) -0.0083(3) 0.060(2) Uani 1 1 d .
H54 H 0.6185 0.3376 -0.0184 0.072 Uiso 1 1 calc R
C55 C 0.6217(5) 0.4923(7) -0.0054(4) 0.087(3) Uani 1 1 d .
H55A H 0.6572 0.5428 0.0068 0.130 Uiso 1 1 calc R
H55B H 0.5831 0.4886 0.0165 0.130 Uiso 1 1 calc R
H55C H 0.6020 0.5128 -0.0376 0.130 Uiso 1 1 calc R
C56 C 0.7094(5) 0.3871(9) -0.0481(3) 0.089(3) Uani 1 1 d .
H56A H 0.6826 0.3905 -0.0797 0.134 Uiso 1 1 calc R
H56B H 0.7379 0.3242 -0.0460 0.134 Uiso 1 1 calc R
H56C H 0.7412 0.4466 -0.0442 0.134 Uiso 1 1 calc R
C57 C 0.8814(4) 0.2503(6) 0.0160(3) 0.067(3) Uani 1 1 d .
H57A H 0.9221 0.2392 -0.0035 0.100 Uiso 1 1 calc R
H57B H 0.8370 0.2497 -0.0049 0.100 Uiso 1 1 calc R
H57C H 0.8799 0.1957 0.0401 0.100 Uiso 1 1 calc R
C58 C 0.8980(4) 0.4510(7) -0.0067(3) 0.060(2) Uani 1 1 d .
H58A H 0.9041 0.5227 0.0032 0.090 Uiso 1 1 calc R
H58B H 0.8545 0.4441 -0.0282 0.090 Uiso 1 1 calc R
H58C H 0.9393 0.4291 -0.0237 0.090 Uiso 1 1 calc R
O5 O 0.6127(3) 0.7351(6) 0.1268(3) 0.125(3) Uani 1 1 d DU
C59 C 0.7019(4) 0.8639(6) 0.1501(5) 0.113(3) Uani 1 1 d DU
H59A H 0.7029 0.8985 0.1188 0.169 Uiso 1 1 calc R
H59B H 0.7489 0.8697 0.1678 0.169 Uiso 1 1 calc R
H59C H 0.6657 0.8959 0.1688 0.169 Uiso 1 1 calc R
C60 C 0.6853(4) 0.7609(7) 0.1427(5) 0.131(3) Uani 1 1 d DU
H60A H 0.6976 0.7242 0.1734 0.157 Uiso 1 1 calc R
H60B H 0.7167 0.7339 0.1186 0.157 Uiso 1 1 calc R
C61 C 0.5967(4) 0.6621(7) 0.0986(4) 0.105(3) Uani 1 1 d DU
H61A H 0.6173 0.5989 0.1135 0.126 Uiso 1 1 calc R
H61B H 0.6205 0.6739 0.0685 0.126 Uiso 1 1 calc R
C62 C 0.5187(5) 0.6426(9) 0.0851(5) 0.145(4) Uani 1 1 d DU
H62A H 0.4911 0.6557 0.1130 0.218 Uiso 1 1 calc R
H62B H 0.5121 0.5712 0.0748 0.218 Uiso 1 1 calc R
H62C H 0.5021 0.6881 0.0585 0.218 Uiso 1 1 calc R

loop_
_atom_site_aniso_label
_atom_site_aniso_U_11
_atom_site_aniso_U_22
_atom_site_aniso_U_33
_atom_site_aniso_U_23
_atom_site_aniso_U_13
_atom_site_aniso_U_12
Os1 0.02645(14) 0.02877(13) 0.02825(14) -0.00011(11) 0.00384(11) 0.00119(11)
Os2 0.02515(14) 0.03360(14) 0.02792(14) -0.00334(11) 0.00453(11) -0.00012(11)
Cl1 0.0916(16) 0.0411(10) 0.0410(11) -0.0084(9) -0.0006(11) -0.0086(10)
Cl2 0.0862(15) 0.0357(9) 0.0348(10) -0.0052(8) 0.0025(10) -0.0012(10)
Cl3 0.0482(11) 0.0417(10) 0.0504(12) 0.0058(8) 0.0001(9) 0.0031(8)
Cl4 0.0642(13) 0.0395(10) 0.0564(13) 0.0063(9) -0.0097(11) -0.0039(9)
P1 0.0274(9) 0.0295(8) 0.0335(10) 0.0013(8) 0.0073(8) -0.0009(7)
P2 0.0331(10) 0.0358(9) 0.0294(10) 0.0033(8) 0.0017(8) 0.0044(8)
P3 0.0288(10) 0.0363(9) 0.0301(10) -0.0028(8) 0.0019(8) -0.0002(7)
P4 0.0312(10) 0.0463(11) 0.0363(11) -0.0048(9) 0.0031(9) -0.0045(8)
S2 0.0294(10) 0.0526(11) 0.0376(10) -0.0142(9) 0.0048(8) 0.0012(8)
S1 0.0295(10) 0.0506(11) 0.0557(13) 0.0131(10) 0.0076(9) 0.0041(8)
O1 0.022(2) 0.033(2) 0.037(3) 0.010(2) 0.003(2) 0.0018(18)
O2 0.036(3) 0.082(4) 0.101(5) 0.047(4) 0.027(3) 0.010(3)
O3 0.030(3) 0.047(3) 0.032(3) -0.006(2) 0.011(2) 0.000(2)
O4 0.028(3) 0.066(3) 0.057(3) -0.020(3) -0.002(3) 0.006(2)
C1 0.028(4) 0.037(4) 0.029(4) 0.007(3) 0.003(3) 0.000(3)
C2 0.025(4) 0.032(4) 0.036(4) 0.002(3) 0.004(3) 0.001(3)
C3 0.029(4) 0.043(4) 0.040(4) 0.003(3) 0.009(3) -0.002(3)
C4 0.031(4) 0.056(5) 0.065(6) 0.011(4) 0.007(4) 0.015(4)
C5 0.039(5) 0.050(5) 0.062(5) 0.021(4) 0.009(4) 0.010(4)
C6 0.041(4) 0.040(4) 0.047(5) 0.008(3) 0.012(4) 0.000(3)
C7 0.032(4) 0.050(4) 0.063(5) 0.025(4) 0.004(4) -0.005(4)
C8 0.128(10) 0.100(8) 0.092(8) 0.050(7) -0.064(7) -0.073(7)
C9 0.052(6) 0.097(8) 0.206(13) 0.096(9) 0.058(8) 0.034(6)
C10 0.031(4) 0.041(4) 0.040(4) -0.002(3) 0.010(3) 0.000(3)
C11 0.033(4) 0.032(3) 0.023(3) 0.001(3) 0.009(3) -0.005(3)
C12 0.036(4) 0.033(3) 0.038(4) 0.005(3) 0.006(3) -0.003(3)
C13 0.048(5) 0.070(5) 0.036(4) 0.018(4) 0.006(4) 0.001(4)
C14 0.055(6) 0.087(7) 0.045(5) 0.025(5) 0.013(4) -0.001(5)
C15 0.039(5) 0.065(5) 0.053(5) 0.013(4) 0.022(4) -0.004(4)
C16 0.046(5) 0.036(4) 0.072(6) -0.002(4) 0.007(4) -0.007(3)
C17 0.092(7) 0.040(5) 0.077(7) -0.012(4) 0.003(6) -0.016(5)
C18 0.098(7) 0.067(6) 0.082(7) -0.005(5) 0.035(6) -0.041(5)
C19 0.046(4) 0.039(4) 0.025(4) 0.007(3) 0.008(3) 0.000(3)
C20 0.062(6) 0.068(6) 0.033(4) -0.007(4) -0.008(4) 0.006(4)
C21 0.068(6) 0.065(6) 0.043(5) 0.006(4) 0.024(4) 0.015(4)
C22 0.063(5) 0.034(4) 0.039(4) 0.008(3) 0.012(4) 0.003(4)
C23 0.063(6) 0.054(5) 0.067(6) -0.006(4) 0.003(5) -0.022(4)
C24 0.071(6) 0.044(5) 0.061(6) -0.001(4) 0.011(5) 0.010(4)
C25 0.067(6) 0.112(8) 0.035(5) -0.014(5) -0.015(4) 0.039(6)
C26 0.096(8) 0.102(8) 0.049(6) -0.028(5) -0.017(6) 0.023(6)
C27 0.079(7) 0.127(9) 0.071(7) -0.019(6) -0.032(6) 0.046(7)
C28 0.065(7) 0.062(7) 0.254(16) 0.022(8) 0.072(9) 0.026(5)
C29 0.049(7) 0.32(2) 0.083(9) 0.014(11) -0.028(6) -0.036(9)
C30 0.041(4) 0.043(4) 0.031(4) -0.005(3) 0.008(3) -0.002(3)
C31 0.047(5) 0.037(4) 0.025(4) -0.002(3) 0.010(3) 0.003(3)
C32 0.056(5) 0.042(4) 0.038(4) -0.001(3) 0.019(4) 0.007(4)
C33 0.070(6) 0.071(6) 0.045(5) -0.009(4) 0.028(5) 0.005(5)
C34 0.086(7) 0.085(7) 0.037(5) -0.020(5) 0.017(5) -0.007(6)
C35 0.055(5) 0.073(6) 0.035(4) -0.015(4) 0.005(4) -0.004(4)
C36 0.050(5) 0.051(5) 0.049(5) 0.005(4) 0.026(4) 0.004(4)
C37 0.094(7) 0.080(7) 0.060(6) 0.019(5) 0.030(6) -0.013(6)
C38 0.056(6) 0.085(7) 0.083(7) -0.017(5) 0.033(5) 0.017(5)
C39 0.038(5) 0.047(5) 0.063(6) 0.011(4) 0.021(4) 0.001(3)
C40 0.023(4) 0.037(4) 0.050(5) 0.007(3) 0.012(3) -0.003(3)
C41 0.030(4) 0.044(4) 0.045(5) -0.002(3) 0.004(3) -0.002(3)
C42 0.028(4) 0.065(5) 0.070(6) -0.005(4) 0.009(4) -0.007(4)
C43 0.031(5) 0.080(7) 0.091(8) -0.003(6) 0.013(5) -0.009(4)
C44 0.036(5) 0.073(6) 0.088(7) 0.004(5) 0.032(5) -0.002(4)
C45 0.041(4) 0.038(4) 0.041(4) -0.008(3) 0.002(4) -0.007(3)
C46 0.049(5) 0.049(5) 0.062(5) 0.002(4) 0.017(4) -0.013(4)
C47 0.065(6) 0.037(4) 0.061(5) -0.006(4) 0.000(5) -0.001(4)
C48 0.038(4) 0.043(4) 0.040(4) -0.002(3) -0.010(3) 0.005(3)
C49 0.064(6) 0.063(6) 0.062(6) 0.020(5) -0.009(5) -0.003(4)
C50 0.039(5) 0.074(6) 0.066(6) 0.011(5) -0.011(4) 0.000(4)
C51 0.047(5) 0.053(5) 0.062(6) -0.027(4) 0.007(4) -0.007(4)
C52 0.074(7) 0.058(6) 0.106(8) 0.010(6) 0.011(6) -0.020(5)
C53 0.086(7) 0.077(7) 0.096(8) -0.039(6) -0.014(6) -0.018(6)
C54 0.053(5) 0.083(7) 0.043(5) 0.001(4) -0.009(4) -0.010(5)
C55 0.075(7) 0.093(8) 0.086(8) 0.022(6) -0.029(6) 0.011(6)
C56 0.069(7) 0.159(11) 0.039(5) 0.015(6) 0.001(5) -0.011(7)
C57 0.047(5) 0.074(6) 0.082(7) -0.047(5) 0.020(5) 0.000(4)
C58 0.050(5) 0.092(7) 0.040(5) 0.001(4) 0.016(4) -0.007(5)
O5 0.059(3) 0.132(5) 0.183(7) 0.063(5) 0.009(4) 0.017(4)
C59 0.039(5) 0.090(6) 0.204(9) 0.001(7) -0.021(6) 0.038(5)
C60 0.056(4) 0.130(6) 0.205(7) 0.053(6) 0.001(5) 0.020(5)
C61 0.062(4) 0.101(6) 0.154(7) 0.072(5) 0.025(5) 0.025(5)
C62 0.105(7) 0.145(9) 0.187(10) 0.031(8) 0.020(7) 0.023(7)

loop_
_atom_type_symbol
_atom_type_description
_atom_type_scat_dispersion_real
_atom_type_scat_dispersion_imag
_atom_type_scat_source
C C 0.0033 0.0016 'International Tables Vol C Tables 4.2.6.8 and 6.1.1.4'
H H 0.0000 0.0000 'International Tables Vol C Tables 4.2.6.8 and 6.1.1.4'
O O 0.0106 0.0060 'International Tables Vol C Tables 4.2.6.8 and 6.1.1.4'
P P 0.1023 0.0942 'International Tables Vol C Tables 4.2.6.8 and 6.1.1.4'
Os Os -1.2165 7.6030 'International Tables Vol C Tables 4.2.6.8 and 6.1.1.4'
Cl Cl 0.1484 0.1585 'International Tables Vol C Tables 4.2.6.8 and 6.1.1.4'
S S 0.1246 0.1234 'International Tables Vol C Tables 4.2.6.8 and 6.1.1.4'

loop_
_geom_angle_atom_site_label_1
_geom_angle_atom_site_label_2
_geom_angle_atom_site_label_3
_geom_angle
S1 Os1 O1 174.06(11)
S1 Os1 P1 92.83(6)
O1 Os1 P1 81.28(11)
S1 Os1 P2 105.01(7)
O1 Os1 P2 80.80(11)
P1 Os1 P2 161.43(6)
S1 Os1 Cl1 94.81(8)
O1 Os1 Cl1 84.16(12)
P1 Os1 Cl1 86.54(7)
P2 Os1 Cl1 86.84(7)
S1 Os1 Cl2 93.24(8)
O1 Os1 Cl2 87.87(12)
P1 Os1 Cl2 93.40(6)
P2 Os1 Cl2 90.76(6)
Cl1 Os1 Cl2 171.95(8)
S2 Os2 O3 173.15(13)
S2 Os2 P3 94.15(6)
O3 Os2 P3 81.17(12)
S2 Os2 P4 103.91(7)
O3 Os2 P4 80.68(12)
P3 Os2 P4 161.84(6)
S2 Os2 Cl4 88.66(7)
O3 Os2 Cl4 86.32(12)
P3 Os2 Cl4 89.53(6)
P4 Os2 Cl4 89.01(7)
S2 Os2 Cl3 95.85(7)
O3 Os2 Cl3 89.18(12)
P3 Os2 Cl3 90.15(6)
P4 Os2 Cl3 89.89(7)
Cl4 Os2 Cl3 175.49(7)
C1 P1 C19 100.1(3)
C1 P1 C16 106.8(3)
C19 P1 C16 106.6(3)
C1 P1 Os1 100.3(2)
C19 P1 Os1 123.0(2)
C16 P1 Os1 117.2(3)
C12 P2 C25 102.9(3)
C12 P2 C22 99.3(3)
C25 P2 C22 103.3(4)
C12 P2 Os1 100.0(2)
C25 P2 Os1 122.2(3)
C22 P2 Os1 124.2(2)
C30 P3 C45 102.1(3)
C30 P3 C48 104.5(3)
C45 P3 C48 104.3(3)
C30 P3 Os2 101.4(2)
C45 P3 Os2 125.6(2)
C48 P3 Os2 116.1(2)
C41 P4 C54 101.4(4)
C41 P4 C51 103.2(3)
C54 P4 C51 103.5(4)
C41 P4 Os2 101.0(2)
C54 P4 Os2 125.7(3)
C51 P4 Os2 118.3(3)
O4 S2 C57 103.7(3)
O4 S2 C58 104.5(3)
C57 S2 C58 97.9(4)
O4 S2 Os2 117.3(2)
C57 S2 Os2 114.3(3)
C58 S2 Os2 116.5(3)
O2 S1 C28 104.4(4)
O2 S1 C29 100.6(5)
C28 S1 C29 100.1(6)
O2 S1 Os1 117.9(2)
C28 S1 Os1 116.0(3)
C29 S1 Os1 115.2(4)
C2 O1 C11 117.3(5)
C2 O1 Os1 118.6(3)
C11 O1 Os1 119.3(3)
C31 O3 C40 119.4(5)
C31 O3 Os2 119.8(4)
C40 O3 Os2 120.7(4)
C2 C1 C6 117.7(6)
C2 C1 P1 121.1(5)
C6 C1 P1 120.8(5)
C1 C2 C3 123.1(6)
C1 C2 O1 116.9(5)
C3 C2 O1 120.0(6)
C2 C3 C4 117.4(6)
C2 C3 C7 121.3(6)
C4 C3 C7 121.0(6)
C5 C4 C3 121.3(7)
C5 C4 H4 119.4
C3 C4 H4 119.4
C6 C5 C4 120.1(7)
C6 C5 H5 120.0
C4 C5 H5 120.0
C5 C6 C1 120.4(6)
C5 C6 H6 119.8
C1 C6 H6 119.8
C10 C7 C3 108.4(6)
C10 C7 C9 110.5(7)
C3 C7 C9 111.3(6)
C10 C7 C8 107.7(7)
C3 C7 C8 107.8(7)
C9 C7 C8 111.1(8)
C7 C8 H8A 109.5
C7 C8 H8B 109.5
H8A C8 H8B 109.5
C7 C8 H8C 109.5
H8A C8 H8C 109.5
H8B C8 H8C 109.5
C7 C9 H9A 109.5
C7 C9 H9B 109.5
H9A C9 H9B 109.5
C7 C9 H9C 109.5
H9A C9 H9C 109.5
H9B C9 H9C 109.5
C15 C10 C11 115.8(7)
C15 C10 C7 122.1(6)
C11 C10 C7 121.9(6)
C12 C11 C10 124.1(6)
C12 C11 O1 116.9(5)
C10 C11 O1 118.8(6)
C11 C12 C13 117.4(6)
C11 C12 P2 121.5(5)
C13 C12 P2 120.7(5)
C14 C13 C12 120.3(7)
C14 C13 H13 119.8
C12 C13 H13 119.8
C13 C14 C15 121.3(7)
C13 C14 H14 119.4
C15 C14 H14 119.4
C14 C15 C10 120.8(7)
C14 C15 H15 119.6
C10 C15 H15 119.6
C17 C16 C18 112.7(7)
C17 C16 P1 116.4(5)
C18 C16 P1 116.3(6)
C17 C16 H16 103.0
C18 C16 H16 103.0
P1 C16 H16 103.0
C16 C17 H17A 109.5
C16 C17 H17B 109.5
H17A C17 H17B 109.5
C16 C17 H17C 109.5
H17A C17 H17C 109.5
H17B C17 H17C 109.5
C16 C18 H18A 109.5
C16 C18 H18B 109.5
H18A C18 H18B 109.5
C16 C18 H18C 109.5
H18A C18 H18C 109.5
H18B C18 H18C 109.5
C21 C19 C20 111.0(6)
C21 C19 P1 112.9(5)
C20 C19 P1 112.5(5)
C21 C19 H19 106.6
C20 C19 H19 106.6
P1 C19 H19 106.6
C19 C20 H20A 109.5
C19 C20 H20B 109.5
H20A C20 H20B 109.5
C19 C20 H20C 109.5
H20A C20 H20C 109.5
H20B C20 H20C 109.5
C19 C21 H21A 109.5
C19 C21 H21B 109.5
H21A C21 H21B 109.5
C19 C21 H21C 109.5
H21A C21 H21C 109.5
H21B C21 H21C 109.5
C24 C22 C23 109.7(6)
C24 C22 P2 113.5(5)
C23 C22 P2 112.9(5)
C24 C22 H22 106.8
C23 C22 H22 106.8
P2 C22 H22 106.8
C22 C23 H23A 109.5
C22 C23 H23B 109.5
H23A C23 H23B 109.5
C22 C23 H23C 109.5
H23A C23 H23C 109.5
H23B C23 H23C 109.5
C22 C24 H24A 109.5
C22 C24 H24B 109.5
H24A C24 H24B 109.5
C22 C24 H24C 109.5
H24A C24 H24C 109.5
H24B C24 H24C 109.5
C27 C25 C26 120.3(8)
C27 C25 P2 117.8(6)
C26 C25 P2 120.2(6)
C27 C25 H25 94.4
C26 C25 H25 94.4
P2 C25 H25 94.4
C25 C26 H26A 109.5
C25 C26 H26B 109.5
H26A C26 H26B 109.5
C25 C26 H26C 109.5
H26A C26 H26C 109.5
H26B C26 H26C 109.5
C25 C27 H27A 109.5
C25 C27 H27B 109.5
H27A C27 H27B 109.5
C25 C27 H27C 109.5
H27A C27 H27C 109.5
H27B C27 H27C 109.5
S1 C28 H28A 109.5
S1 C28 H28B 109.5
H28A C28 H28B 109.5
S1 C28 H28C 109.5
H28A C28 H28C 109.5
H28B C28 H28C 109.5
S1 C29 H29A 109.5
S1 C29 H29B 109.5
H29A C29 H29B 109.5
S1 C29 H29C 109.5
H29A C29 H29C 109.5
H29B C29 H29C 109.5
C35 C30 C31 118.7(7)
C35 C30 P3 120.9(6)
C31 C30 P3 120.4(5)
C32 C31 C30 121.7(7)
C32 C31 O3 121.3(6)
C30 C31 O3 117.0(6)
C33 C32 C31 116.4(7)
C33 C32 C36 120.3(7)
C31 C32 C36 123.3(7)
C34 C33 C32 123.3(8)
C34 C33 H33 118.3
C32 C33 H33 118.3
C35 C34 C33 118.7(8)
C35 C34 H34 120.7
C33 C34 H34 120.7
C34 C35 C30 121.2(8)
C34 C35 H35 119.4
C30 C35 H35 119.4
C32 C36 C39 110.5(6)
C32 C36 C37 108.6(7)
C39 C36 C37 109.1(7)
C32 C36 C38 109.9(6)
C39 C36 C38 110.1(7)
C37 C36 C38 108.7(7)
C36 C37 H37A 109.5
C36 C37 H37B 109.5
H37A C37 H37B 109.5
C36 C37 H37C 109.5
H37A C37 H37C 109.5
H37B C37 H37C 109.5
C36 C38 H38A 109.5
C36 C38 H38B 109.5
H38A C38 H38B 109.5
C36 C38 H38C 109.5
H38A C38 H38C 109.5
H38B C38 H38C 109.5
C40 C39 C44 116.6(8)
C40 C39 C36 123.0(7)
C44 C39 C36 120.3(7)
C39 C40 C41 122.4(7)
C39 C40 O3 121.7(7)
C41 C40 O3 115.9(6)
C42 C41 C40 117.4(7)
C42 C41 P4 121.0(6)
C40 C41 P4 121.6(5)
C43 C42 C41 120.7(8)
C43 C42 H42 119.7
C41 C42 H42 119.7
C42 C43 C44 121.1(8)
C42 C43 H43 119.5
C44 C43 H43 119.5
C43 C44 C39 121.8(8)
C43 C44 H44 119.1
C39 C44 H44 119.1
C46 C45 C47 108.9(6)
C46 C45 P3 111.8(5)
C47 C45 P3 115.2(5)
C46 C45 H45 106.8
C47 C45 H45 106.8
P3 C45 H45 106.8
C45 C46 H46A 109.5
C45 C46 H46B 109.5
H46A C46 H46B 109.5
C45 C46 H46C 109.5
H46A C46 H46C 109.5
H46B C46 H46C 109.5
C45 C47 H47A 109.5
C45 C47 H47B 109.5
H47A C47 H47B 109.5
C45 C47 H47C 109.5
H47A C47 H47C 109.5
H47B C47 H47C 109.5
C50 C48 C49 109.5(6)
C50 C48 P3 117.8(5)
C49 C48 P3 112.8(5)
C50 C48 H48 105.2
C49 C48 H48 105.2
P3 C48 H48 105.2
C48 C49 H49A 109.5
C48 C49 H49B 109.5
H49A C49 H49B 109.5
C48 C49 H49C 109.5
H49A C49 H49C 109.5
H49B C49 H49C 109.5
C48 C50 H50A 109.5
C48 C50 H50B 109.5
H50A C50 H50B 109.5
C48 C50 H50C 109.5
H50A C50 H50C 109.5
H50B C50 H50C 109.5
C52 C51 C53 109.5(7)
C52 C51 P4 112.6(6)
C53 C51 P4 118.1(6)
C52 C51 H51 105.1
C53 C51 H51 105.1
P4 C51 H51 105.1
C51 C52 H52A 109.5
C51 C52 H52B 109.5
H52A C52 H52B 109.5
C51 C52 H52C 109.5
H52A C52 H52C 109.5
H52B C52 H52C 109.5
C51 C53 H53A 109.5
C51 C53 H53B 109.5
H53A C53 H53B 109.5
C51 C53 H53C 109.5
H53A C53 H53C 109.5
H53B C53 H53C 109.5
C55 C54 C56 110.1(8)
C55 C54 P4 116.0(6)
C56 C54 P4 110.2(6)
C55 C54 H54 106.6
C56 C54 H54 106.6
P4 C54 H54 106.6
C54 C55 H55A 109.5
C54 C55 H55B 109.5
H55A C55 H55B 109.5
C54 C55 H55C 109.5
H55A C55 H55C 109.5
H55B C55 H55C 109.5
C54 C56 H56A 109.5
C54 C56 H56B 109.5
H56A C56 H56B 109.5
C54 C56 H56C 109.5
H56A C56 H56C 109.5
H56B C56 H56C 109.5
S2 C57 H57A 109.5
S2 C57 H57B 109.5
H57A C57 H57B 109.5
S2 C57 H57C 109.5
H57A C57 H57C 109.5
H57B C57 H57C 109.5
S2 C58 H58A 109.5
S2 C58 H58B 109.5
H58A C58 H58B 109.5
S2 C58 H58C 109.5
H58A C58 H58C 109.5
H58B C58 H58C 109.5
C61 O5 C60 123.2(8)
C60 C59 H59A 109.5
C60 C59 H59B 109.5
H59A C59 H59B 109.5
C60 C59 H59C 109.5
H59A C59 H59C 109.5
H59B C59 H59C 109.5
C59 C60 O5 118.0(8)
C59 C60 H60A 107.8
O5 C60 H60A 107.8
C59 C60 H60B 107.8
O5 C60 H60B 107.8
H60A C60 H60B 107.2
O5 C61 C62 117.9(9)
O5 C61 H61A 107.8
C62 C61 H61A 107.8
O5 C61 H61B 107.8
C62 C61 H61B 107.8
H61A C61 H61B 107.2
C61 C62 H62A 109.5
C61 C62 H62B 109.5
H62A C62 H62B 109.5
C61 C62 H62C 109.5
H62A C62 H62C 109.5
H62B C62 H62C 109.5

loop_
_geom_bond_atom_site_label_1
_geom_bond_atom_site_label_2
_geom_bond_distance
Os1 S1 2.1812(18)
Os1 O1 2.247(4)
Os1 P1 2.3377(17)
Os1 P2 2.3742(17)
Os1 Cl1 2.4028(19)
Os1 Cl2 2.4117(18)
Os2 S2 2.1727(17)
Os2 O3 2.252(4)
Os2 P3 2.3373(17)
Os2 P4 2.3686(18)
Os2 Cl4 2.4187(18)
Os2 Cl3 2.4202(18)
P1 C1 1.828(6)
P1 C19 1.868(7)
P1 C16 1.882(7)
P2 C12 1.837(7)
P2 C25 1.862(8)
P2 C22 1.879(7)
P3 C30 1.832(7)
P3 C45 1.869(7)
P3 C48 1.875(7)
P4 C41 1.819(7)
P4 C54 1.866(8)
P4 C51 1.893(8)
S2 O4 1.483(5)
S2 C57 1.800(7)
S2 C58 1.806(8)
S1 O2 1.468(5)
S1 C28 1.762(9)
S1 C29 1.802(10)
O1 C2 1.425(7)
O1 C11 1.434(7)
O3 C31 1.410(7)
O3 C40 1.414(7)
C1 C2 1.379(8)
C1 C6 1.408(9)
C2 C3 1.382(8)
C3 C4 1.390(9)
C3 C7 1.521(9)
C4 C5 1.381(9)
C4 H4 0.9500
C5 C6 1.372(9)
C5 H5 0.9500
C6 H6 0.9500
C7 C10 1.500(9)
C7 C9 1.531(11)
C7 C8 1.555(12)
C8 H8A 0.9800
C8 H8B 0.9800
C8 H8C 0.9800
C9 H9A 0.9800
C9 H9B 0.9800
C9 H9C 0.9800
C10 C15 1.399(9)
C10 C11 1.404(8)
C11 C12 1.372(8)
C12 C13 1.397(9)
C13 C14 1.366(10)
C13 H13 0.9500
C14 C15 1.378(10)
C14 H14 0.9500
C15 H15 0.9500
C16 C17 1.488(10)
C16 C18 1.495(10)
C16 H16 1.0000
C17 H17A 0.9800
C17 H17B 0.9800
C17 H17C 0.9800
C18 H18A 0.9800
C18 H18B 0.9800
C18 H18C 0.9800
C19 C21 1.524(9)
C19 C20 1.537(9)
C19 H19 1.0000
C20 H20A 0.9800
C20 H20B 0.9800
C20 H20C 0.9800
C21 H21A 0.9800
C21 H21B 0.9800
C21 H21C 0.9800
C22 C24 1.506(9)
C22 C23 1.541(9)
C22 H22 1.0000
C23 H23A 0.9800
C23 H23B 0.9800
C23 H23C 0.9800
C24 H24A 0.9800
C24 H24B 0.9800
C24 H24C 0.9800
C25 C27 1.439(10)
C25 C26 1.460(11)
C25 H25 1.0000
C26 H26A 0.9800
C26 H26B 0.9800
C26 H26C 0.9800
C27 H27A 0.9800
C27 H27B 0.9800
C27 H27C 0.9800
C28 H28A 0.9800
C28 H28B 0.9800
C28 H28C 0.9800
C29 H29A 0.9800
C29 H29B 0.9800
C29 H29C 0.9800
C30 C35 1.388(9)
C30 C31 1.399(9)
C31 C32 1.398(9)
C32 C33 1.389(10)
C32 C36 1.516(10)
C33 C34 1.378(11)
C33 H33 0.9500
C34 C35 1.372(10)
C34 H34 0.9500
C35 H35 0.9500
C36 C39 1.526(11)
C36 C37 1.542(10)
C36 C38 1.545(10)
C37 H37A 0.9800
C37 H37B 0.9800
C37 H37C 0.9800
C38 H38A 0.9800
C38 H38B 0.9800
C38 H38C 0.9800
C39 C40 1.391(9)
C39 C44 1.406(10)
C40 C41 1.408(9)
C41 C42 1.407(9)
C42 C43 1.355(10)
C42 H42 0.9500
C43 C44 1.362(12)
C43 H43 0.9500
C44 H44 0.9500
C45 C46 1.521(9)
C45 C47 1.539(9)
C45 H45 1.0000
C46 H46A 0.9800
C46 H46B 0.9800
C46 H46C 0.9800
C47 H47A 0.9800
C47 H47B 0.9800
C47 H47C 0.9800
C48 C50 1.523(9)
C48 C49 1.537(10)
C48 H48 1.0000
C49 H49A 0.9800
C49 H49B 0.9800
C49 H49C 0.9800
C50 H50A 0.9800
C50 H50B 0.9800
C50 H50C 0.9800
C51 C52 1.523(11)
C51 C53 1.525(10)
C51 H51 1.0000
C52 H52A 0.9800
C52 H52B 0.9800
C52 H52C 0.9800
C53 H53A 0.9800
C53 H53B 0.9800
C53 H53C 0.9800
C54 C55 1.529(11)
C54 C56 1.532(11)
C54 H54 1.0000
C55 H55A 0.9800
C55 H55B 0.9800
C55 H55C 0.9800
C56 H56A 0.9800
C56 H56B 0.9800
C56 H56C 0.9800
C57 H57A 0.9800
C57 H57B 0.9800
C57 H57C 0.9800
C58 H58A 0.9800
C58 H58B 0.9800
C58 H58C 0.9800
O5 C61 1.254(8)
O5 C60 1.440(7)
C59 C60 1.393(8)
C59 H59A 0.9800
C59 H59B 0.9800
C59 H59C 0.9800
C60 H60A 0.9900
C60 H60B 0.9900
C61 C62 1.507(8)
C61 H61A 0.9900
C61 H61B 0.9900
C62 H62A 0.9800
C62 H62B 0.9800
C62 H62C 0.9800
